data_7057025
loop_
_publ_author_name
'Pan, Yangdan'
'Zhang, Haifeng'
'Qin, Yaru'
'Ge, Yu'
'Cui, Yanfeng'
'Li, Yahong'
'Liu, Wei'
'Dong, Yaping'

_publ_section_title
;
 Eight homodinuclear lanthanide complexes prepared from a quinoline based
 ligand: structural diversity and single-molecule magnetism behaviour
;
_journal_issue 7
_journal_name_full 'New Journal of Chemistry'
_journal_page_first 5153
_journal_paper_doi 10.1039/C7NJ04622G
_journal_volume 42
_journal_year 2018
_chemical_formula_moiety 'C36 H30 Dy2 N8 O16'
_chemical_formula_sum 'C36 H30 Dy2 N8 O16'
_chemical_formula_weight 1155.68
_space_group_crystal_system monoclinic
_space_group_IT_number 14
_space_group_name_Hall '-P 2ybc'
_space_group_name_H-M_alt 'P 1 21/c 1'
_symmetry_space_group_name_Hall '-P 2ybc'
_symmetry_space_group_name_H-M 'P 1 21/c 1'
_atom_sites_solution_hydrogens geom
_atom_sites_solution_primary dual
_audit_creation_date 2018-01-21
_audit_creation_method
;
Olex2 1.2
(compiled 2017.08.10 svn.r3458 for OlexSys, GUI svn.r5381)
;
_audit_update_record
;
2018-02-01 deposited with the CCDC.
2018-02-13 downloaded from the CCDC.
;
_cell_angle_alpha 90
_cell_angle_beta 106.185(2)
_cell_angle_gamma 90
_cell_formula_units_Z 2
_cell_length_a 9.1598(6)
_cell_length_b 13.9123(8)
_cell_length_c 15.9391(10)
_cell_measurement_reflns_used 9925
_cell_measurement_temperature 296.15
_cell_measurement_theta_max 27.502
_cell_measurement_theta_min 2.749
_cell_volume 1950.7(2)
_computing_cell_refinement 'SAINT v8.37A (Bruker, 2015)'
_computing_data_collection 'SAINT v8.37A (Bruker, 2015)'
_computing_data_reduction 'SAINT v8.37A (Bruker, 2015)'
_computing_molecular_graphics 'Olex2 (Dolomanov et al., 2009)'
_computing_publication_material 'Olex2 (Dolomanov et al., 2009)'
_computing_structure_refinement 'ShelXL (Sheldrick, 2015)'
_computing_structure_solution 'ShelXT (Sheldrick, 2015)'
_diffrn_ambient_temperature 296.15
_diffrn_measured_fraction_theta_full 0.999
_diffrn_measured_fraction_theta_max 0.990
_diffrn_measurement_device_type 'Bruker APEX-II CCD'
_diffrn_measurement_method '\f and \w scans'
_diffrn_radiation_type MoK\a
_diffrn_radiation_wavelength 0.71073
_diffrn_reflns_av_R_equivalents 0.0663
_diffrn_reflns_av_unetI/netI 0.0254
_diffrn_reflns_Laue_measured_fraction_full 0.999
_diffrn_reflns_Laue_measured_fraction_max 0.990
_diffrn_reflns_limit_h_max 11
_diffrn_reflns_limit_h_min -11
_diffrn_reflns_limit_k_max 18
_diffrn_reflns_limit_k_min -18
_diffrn_reflns_limit_l_max 20
_diffrn_reflns_limit_l_min -20
_diffrn_reflns_number 73150
_diffrn_reflns_point_group_measured_fraction_full 0.999
_diffrn_reflns_point_group_measured_fraction_max 0.990
_diffrn_reflns_theta_full 25.242
_diffrn_reflns_theta_max 27.666
_diffrn_reflns_theta_min 2.661
_diffrn_standards_number 0
_exptl_absorpt_coefficient_mu 3.887
_exptl_absorpt_correction_T_max 0.678
_exptl_absorpt_correction_T_min 0.409
_exptl_absorpt_correction_type multi-scan
_exptl_absorpt_process_details
'SADABS-2014/5 (Bruker,2014/5) was used for absorption correction. wR2(int) was 0.1644 before and 0.0744 after correction. The Ratio of minimum to maximum transmission is 0.7296. The \l/2 correction factor is Not present.'
_exptl_crystal_colour 'clear yellowish yellow'
_exptl_crystal_colour_lustre clear
_exptl_crystal_colour_modifier yellowish
_exptl_crystal_colour_primary yellow
_exptl_crystal_density_diffrn 1.968
_exptl_crystal_description block
_exptl_crystal_F_000 1124
_exptl_crystal_size_max 0.25
_exptl_crystal_size_mid 0.2
_exptl_crystal_size_min 0.1
_refine_diff_density_max 0.447
_refine_diff_density_min -0.820
_refine_diff_density_rms 0.085
_refine_ls_extinction_method none
_refine_ls_goodness_of_fit_ref 1.093
_refine_ls_hydrogen_treatment constr
_refine_ls_matrix_type full
_refine_ls_number_parameters 281
_refine_ls_number_reflns 4545
_refine_ls_number_restraints 0
_refine_ls_restrained_S_all 1.093
_refine_ls_R_factor_all 0.0289
_refine_ls_R_factor_gt 0.0207
_refine_ls_shift/su_max 0.003
_refine_ls_shift/su_mean 0.000
_refine_ls_structure_factor_coef Fsqd
_refine_ls_weighting_details 'w=1/[\s^2^(Fo^2^)+(0.0088P)^2^+1.4078P] where P=(Fo^2^+2Fc^2^)/3'
_refine_ls_weighting_scheme calc
_refine_ls_wR_factor_gt 0.0387
_refine_ls_wR_factor_ref 0.0405
_reflns_Friedel_coverage 0.000
_reflns_number_gt 3899
_reflns_number_total 4545
_reflns_threshold_expression 'I > 2\s(I)'
_cod_data_source_file c7nj04622g2.cif
_cod_data_source_block b170121f_0m
_cod_depositor_comments 'Adding full bibliography for 7057018--7057025.cif.'
_cod_database_code 7057025
_shelx_shelxl_version_number 2014/7
_shelx_space_group_comment
;
The symmetry employed for this shelxl refinement is uniquely defined
by the following loop, which should always be used as a source of
symmetry information in preference to the above space-group names.
They are only intended as comments.
;
_shelx_estimated_absorpt_t_max 0.697
_shelx_estimated_absorpt_t_min 0.443
_olex2_refinement_description
;
1. Fixed Uiso
 At 1.2 times of:
  All C(H) groups, All C(H,H) groups
 At 1.5 times of:
  All C(H,H,H) groups
2.a Secondary CH2 refined with riding coordinates:
 C11(H11A,H11B)
2.b Aromatic/amide H refined with riding coordinates:
 C1(H1), C2(H2), C3(H3), C4(H4), C7(H7), C8(H8), C10(H10), C13(H13), C14(H14),
 C15(H15)
2.c Idealised Me refined as rotating group:
 C18(H18A,H18B,H18C)
;
_olex2_submission_special_instructions 'No special instructions were received'

loop_
_space_group_symop_operation_xyz
'x, y, z'
'-x, y+1/2, -z+1/2'
'-x, -y, -z'
'x, -y-1/2, z-1/2'

loop_
_atom_site_label
_atom_site_type_symbol
_atom_site_fract_x
_atom_site_fract_y
_atom_site_fract_z
_atom_site_U_iso_or_equiv
_atom_site_adp_type
_atom_site_occupancy
_atom_site_site_symmetry_order
_atom_site_calc_flag
_atom_site_refinement_flags_posn
Dy1 Dy 0.49297(2) 0.63164(2) 0.51781(2) 0.02349(4) Uani 1 1 d .
O1 O 0.37846(18) 0.48846(10) 0.53435(10) 0.0253(4) Uani 1 1 d .
O2 O 0.3805(2) 0.30700(12) 0.58798(11) 0.0346(4) Uani 1 1 d .
O3 O 0.5792(2) 0.60656(13) 0.67538(11) 0.0360(4) Uani 1 1 d .
O4 O 0.7540(2) 0.63367(12) 0.61174(12) 0.0367(4) Uani 1 1 d .
O5 O 0.8160(2) 0.60513(16) 0.75161(13) 0.0547(6) Uani 1 1 d .
O6 O 0.3191(2) 0.74252(13) 0.41943(12) 0.0415(5) Uani 1 1 d .
O7 O 0.3170(2) 0.59937(13) 0.36852(12) 0.0402(4) Uani 1 1 d .
O8 O 0.2023(2) 0.71522(15) 0.28310(12) 0.0507(5) Uani 1 1 d .
N1 N 0.5317(2) 0.80456(14) 0.58976(13) 0.0332(5) Uani 1 1 d .
N2 N 0.2863(2) 0.68260(15) 0.57532(13) 0.0315(5) Uani 1 1 d .
N3 N 0.7204(3) 0.61477(14) 0.68221(14) 0.0351(5) Uani 1 1 d .
N4 N 0.2766(2) 0.68622(16) 0.35457(14) 0.0357(5) Uani 1 1 d .
C1 C 0.7718(4) 0.8462(2) 0.5643(2) 0.0479(7) Uani 1 1 d .
H1 H 0.7770 0.7858 0.5402 0.058 Uiso 1 1 calc R
C2 C 0.8851(4) 0.9124(2) 0.5675(2) 0.0589(9) Uani 1 1 d .
H2 H 0.9657 0.8964 0.5453 0.071 Uiso 1 1 calc R
C3 C 0.8799(5) 1.0040(2) 0.6043(2) 0.0662(11) Uani 1 1 d .
H3 H 0.9554 1.0489 0.6047 0.079 Uiso 1 1 calc R
C4 C 0.7657(5) 1.0270(2) 0.6391(2) 0.0629(10) Uani 1 1 d .
H4 H 0.7651 1.0870 0.6648 0.075 Uiso 1 1 calc R
C5 C 0.6472(4) 0.96115(19) 0.63714(18) 0.0476(8) Uani 1 1 d .
C6 C 0.6480(3) 0.86911(18) 0.59704(18) 0.0391(6) Uani 1 1 d .
C7 C 0.5289(4) 0.9804(2) 0.6753(2) 0.0551(9) Uani 1 1 d .
H7 H 0.5286 1.0377 0.7053 0.066 Uiso 1 1 calc R
C8 C 0.4167(4) 0.9165(2) 0.66845(19) 0.0503(8) Uani 1 1 d .
H8 H 0.3379 0.9291 0.6931 0.060 Uiso 1 1 calc R
C9 C 0.4201(3) 0.83005(19) 0.62331(17) 0.0382(6) Uani 1 1 d .
C10 C 0.2895(3) 0.76426(19) 0.61061(17) 0.0381(6) Uani 1 1 d .
H10 H 0.2065 0.7836 0.6293 0.046 Uiso 1 1 calc R
C11 C 0.1469(3) 0.62533(19) 0.55538(18) 0.0374(6) Uani 1 1 d .
H11A H 0.1074 0.6190 0.4925 0.045 Uiso 1 1 calc R
H11B H 0.0714 0.6590 0.5765 0.045 Uiso 1 1 calc R
C12 C 0.1708(3) 0.52727(19) 0.59542(16) 0.0317(5) Uani 1 1 d .
C13 C 0.0761(3) 0.4969(2) 0.64586(18) 0.0421(7) Uani 1 1 d .
H13 H 0.0065 0.5399 0.6576 0.050 Uiso 1 1 calc R
C14 C 0.0841(3) 0.4055(2) 0.67820(18) 0.0461(7) Uani 1 1 d .
H14 H 0.0217 0.3875 0.7126 0.055 Uiso 1 1 calc R
C15 C 0.1838(3) 0.3401(2) 0.66016(17) 0.0391(6) Uani 1 1 d .
H15 H 0.1876 0.2773 0.6806 0.047 Uiso 1 1 calc R
C16 C 0.2784(3) 0.36978(17) 0.61104(16) 0.0299(5) Uani 1 1 d .
C17 C 0.2784(3) 0.46322(17) 0.57964(14) 0.0254(5) Uani 1 1 d .
C18 C 0.4042(4) 0.2154(2) 0.6328(2) 0.0515(8) Uani 1 1 d .
H18A H 0.4744 0.1776 0.6119 0.077 Uiso 1 1 calc GR
H18B H 0.3090 0.1820 0.6219 0.077 Uiso 1 1 calc GR
H18C H 0.4447 0.2259 0.6945 0.077 Uiso 1 1 calc GR

loop_
_atom_site_aniso_label
_atom_site_aniso_U_11
_atom_site_aniso_U_22
_atom_site_aniso_U_33
_atom_site_aniso_U_23
_atom_site_aniso_U_13
_atom_site_aniso_U_12
Dy1 0.03007(7) 0.01786(6) 0.02513(6) 0.00026(4) 0.01198(5) 0.00425(5)
O1 0.0298(9) 0.0236(8) 0.0284(9) 0.0015(6) 0.0179(7) 0.0028(6)
O2 0.0447(11) 0.0248(9) 0.0390(10) 0.0087(7) 0.0196(9) 0.0005(7)
O3 0.0382(11) 0.0404(10) 0.0314(10) 0.0010(8) 0.0131(8) 0.0066(8)
O4 0.0380(10) 0.0363(10) 0.0376(10) 0.0004(8) 0.0137(8) 0.0046(8)
O5 0.0499(13) 0.0706(14) 0.0349(11) -0.0083(10) -0.0024(10) 0.0229(11)
O6 0.0528(12) 0.0356(10) 0.0351(10) 0.0003(8) 0.0107(9) 0.0130(9)
O7 0.0470(11) 0.0309(9) 0.0401(11) 0.0028(8) 0.0079(9) 0.0003(8)
O8 0.0526(13) 0.0624(14) 0.0326(11) 0.0185(10) 0.0046(10) 0.0025(10)
N1 0.0424(13) 0.0236(10) 0.0311(12) -0.0001(8) 0.0059(10) 0.0062(9)
N2 0.0346(12) 0.0311(11) 0.0303(11) 0.0000(9) 0.0114(10) 0.0107(9)
N3 0.0420(13) 0.0293(11) 0.0321(12) -0.0062(9) 0.0070(11) 0.0114(9)
N4 0.0338(12) 0.0431(13) 0.0329(13) 0.0101(11) 0.0140(10) 0.0024(10)
C1 0.0545(19) 0.0347(15) 0.0518(19) -0.0004(13) 0.0102(15) -0.0064(13)
C2 0.065(2) 0.051(2) 0.057(2) 0.0064(16) 0.0115(17) -0.0155(16)
C3 0.084(3) 0.049(2) 0.053(2) 0.0084(16) 0.000(2) -0.0294(19)
C4 0.099(3) 0.0299(16) 0.048(2) 0.0023(14) 0.001(2) -0.0117(17)
C5 0.075(2) 0.0234(13) 0.0350(16) 0.0025(11) 0.0005(15) 0.0018(14)
C6 0.0524(17) 0.0261(13) 0.0343(15) 0.0025(11) 0.0045(13) 0.0030(12)
C7 0.096(3) 0.0270(15) 0.0387(17) -0.0063(12) 0.0126(18) 0.0152(16)
C8 0.074(2) 0.0354(16) 0.0405(17) -0.0045(13) 0.0148(16) 0.0181(15)
C9 0.0544(18) 0.0305(13) 0.0289(14) -0.0006(11) 0.0103(13) 0.0169(12)
C10 0.0449(16) 0.0416(15) 0.0310(14) -0.0005(12) 0.0158(12) 0.0186(13)
C11 0.0287(13) 0.0478(16) 0.0364(15) -0.0041(12) 0.0100(11) 0.0125(12)
C12 0.0260(13) 0.0447(14) 0.0257(13) -0.0043(11) 0.0096(11) 0.0005(11)
C13 0.0266(14) 0.069(2) 0.0358(15) -0.0095(13) 0.0165(13) -0.0005(13)
C14 0.0363(16) 0.072(2) 0.0370(16) -0.0008(15) 0.0209(13) -0.0151(15)
C15 0.0394(15) 0.0493(16) 0.0300(14) 0.0038(12) 0.0119(12) -0.0139(13)
C16 0.0296(13) 0.0356(13) 0.0259(12) -0.0005(10) 0.0102(10) -0.0045(11)
C17 0.0246(12) 0.0338(12) 0.0195(11) -0.0031(10) 0.0091(10) -0.0024(10)
C18 0.063(2) 0.0354(15) 0.062(2) 0.0215(14) 0.0270(17) 0.0020(14)

loop_
_atom_type_symbol
_atom_type_description
_atom_type_scat_dispersion_real
_atom_type_scat_dispersion_imag
_atom_type_scat_source
C C 0.0033 0.0016 'International Tables Vol C Tables 4.2.6.8 and 6.1.1.4'
H H 0.0000 0.0000 'International Tables Vol C Tables 4.2.6.8 and 6.1.1.4'
Dy Dy -0.1892 4.4098 'International Tables Vol C Tables 4.2.6.8 and 6.1.1.4'
N N 0.0061 0.0033 'International Tables Vol C Tables 4.2.6.8 and 6.1.1.4'
O O 0.0106 0.0060 'International Tables Vol C Tables 4.2.6.8 and 6.1.1.4'

loop_
_geom_angle_atom_site_label_1
_geom_angle_atom_site_label_2
_geom_angle_atom_site_label_3
_geom_angle
_geom_angle_site_symmetry_1
_geom_angle_site_symmetry_3
O1 Dy1 Dy1 36.86(4) . 3_666
O1 Dy1 Dy1 36.37(4) 3_666 3_666
O1 Dy1 O1 73.23(6) . 3_666
O1 Dy1 O2 67.72(5) 3_666 3_666
O1 Dy1 O2 134.33(6) . 3_666
O1 Dy1 O3 102.37(6) 3_666 .
O1 Dy1 O3 77.60(6) . .
O1 Dy1 O4 109.85(6) . .
O1 Dy1 O4 73.79(6) 3_666 .
O1 Dy1 O6 112.54(6) . .
O1 Dy1 O6 121.85(6) 3_666 .
O1 Dy1 O7 77.79(6) 3_666 .
O1 Dy1 O7 76.19(6) . .
O1 Dy1 N1 141.95(6) 3_666 .
O1 Dy1 N1 138.42(6) . .
O1 Dy1 N2 150.47(6) 3_666 .
O1 Dy1 N2 77.36(6) . .
O1 Dy1 N3 93.60(6) . .
O1 Dy1 N3 87.51(6) 3_666 .
O1 Dy1 N4 96.33(6) . .
O1 Dy1 N4 98.91(6) 3_666 .
O2 Dy1 Dy1 101.26(4) 3_666 3_666
O2 Dy1 O7 73.29(6) 3_666 .
O2 Dy1 N1 87.10(6) 3_666 .
O2 Dy1 N3 107.16(6) 3_666 .
O2 Dy1 N4 68.11(6) 3_666 .
O3 Dy1 Dy1 90.07(4) . 3_666
O3 Dy1 O2 132.76(6) . 3_666
O3 Dy1 O4 52.37(6) . .
O3 Dy1 O6 135.78(6) . .
O3 Dy1 O7 152.52(6) . .
O3 Dy1 N1 73.62(6) . .
O3 Dy1 N3 26.18(6) . .
O3 Dy1 N4 154.99(6) . .
O4 Dy1 Dy1 92.03(4) . 3_666
O4 Dy1 O2 81.26(6) . 3_666
O4 Dy1 O6 137.48(6) . .
O4 Dy1 O7 147.36(6) . .
O4 Dy1 N1 74.55(6) . .
O4 Dy1 N3 26.19(6) . .
O4 Dy1 N4 148.77(6) . .
O6 Dy1 Dy1 124.61(4) . 3_666
O6 Dy1 O2 71.78(6) . 3_666
O6 Dy1 O7 51.30(6) . .
O6 Dy1 N1 71.89(6) . .
O6 Dy1 N3 144.59(6) . .
O6 Dy1 N4 25.72(6) . .
O7 Dy1 Dy1 73.72(4) . 3_666
O7 Dy1 N1 123.06(6) . .
O7 Dy1 N3 163.98(6) . .
O7 Dy1 N4 25.80(6) . .
N1 Dy1 Dy1 163.07(4) . 3_666
N1 Dy1 N3 72.71(6) . .
N1 Dy1 N4 97.26(6) . .
N2 Dy1 Dy1 114.18(5) . 3_666
N2 Dy1 O2 136.56(6) . 3_666
N2 Dy1 O3 73.50(6) . .
N2 Dy1 O4 119.89(7) . .
N2 Dy1 O6 67.72(7) . .
N2 Dy1 O7 92.73(7) . .
N2 Dy1 N1 66.14(7) . .
N2 Dy1 N3 97.08(7) . .
N2 Dy1 N4 81.50(6) . .
N3 Dy1 Dy1 90.67(4) . 3_666
N3 Dy1 N4 169.39(6) . .
N4 Dy1 Dy1 99.52(5) . 3_666
Dy1 O1 Dy1 106.77(6) . 3_666
C17 O1 Dy1 132.84(13) . .
C17 O1 Dy1 119.14(13) . 3_666
C16 O2 Dy1 116.20(13) . 3_666
C16 O2 C18 116.0(2) . .
C18 O2 Dy1 127.77(16) . 3_666
N3 O3 Dy1 96.04(14) . .
N3 O4 Dy1 95.90(14) . .
N4 O6 Dy1 97.48(14) . .
N4 O7 Dy1 94.29(14) . .
C6 N1 Dy1 129.67(17) . .
C9 N1 Dy1 113.09(17) . .
C9 N1 C6 117.2(2) . .
C10 N2 Dy1 120.40(19) . .
C10 N2 C11 119.8(2) . .
C11 N2 Dy1 118.95(15) . .
O3 N3 Dy1 57.78(12) . .
O4 N3 Dy1 57.91(12) . .
O4 N3 O3 115.7(2) . .
O5 N3 Dy1 178.33(18) . .
O5 N3 O3 121.8(2) . .
O5 N3 O4 122.5(2) . .
O6 N4 Dy1 56.80(12) . .
O7 N4 Dy1 59.91(12) . .
O7 N4 O6 116.0(2) . .
O8 N4 Dy1 171.03(17) . .
O8 N4 O6 121.4(2) . .
O8 N4 O7 122.6(2) . .
C2 C1 H1 119.7 . .
C2 C1 C6 120.6(3) . .
C6 C1 H1 119.7 . .
C1 C2 H2 119.7 . .
C1 C2 C3 120.5(4) . .
C3 C2 H2 119.7 . .
C2 C3 H3 119.9 . .
C4 C3 C2 120.3(3) . .
C4 C3 H3 119.9 . .
C3 C4 H4 119.5 . .
C3 C4 C5 120.9(3) . .
C5 C4 H4 119.5 . .
C4 C5 C6 119.4(3) . .
C7 C5 C4 123.1(3) . .
C7 C5 C6 117.5(3) . .
N1 C6 C1 120.3(2) . .
N1 C6 C5 121.5(3) . .
C1 C6 C5 118.2(3) . .
C5 C7 H7 119.9 . .
C8 C7 C5 120.3(3) . .
C8 C7 H7 119.9 . .
C7 C8 H8 120.6 . .
C7 C8 C9 118.9(3) . .
C9 C8 H8 120.6 . .
N1 C9 C8 124.3(3) . .
N1 C9 C10 117.7(2) . .
C8 C9 C10 117.9(3) . .
N2 C10 C9 122.5(2) . .
N2 C10 H10 118.8 . .
C9 C10 H10 118.8 . .
N2 C11 H11A 109.0 . .
N2 C11 H11B 109.0 . .
N2 C11 C12 112.9(2) . .
H11A C11 H11B 107.8 . .
C12 C11 H11A 109.0 . .
C12 C11 H11B 109.0 . .
C13 C12 C11 118.6(2) . .
C13 C12 C17 119.3(2) . .
C17 C12 C11 122.0(2) . .
C12 C13 H13 119.3 . .
C14 C13 C12 121.4(3) . .
C14 C13 H13 119.3 . .
C13 C14 H14 119.8 . .
C13 C14 C15 120.4(3) . .
C15 C14 H14 119.8 . .
C14 C15 H15 120.7 . .
C14 C15 C16 118.6(3) . .
C16 C15 H15 120.7 . .
C15 C16 O2 122.1(2) . .
C15 C16 C17 123.0(2) . .
C17 C16 O2 114.9(2) . .
O1 C17 C12 122.8(2) . .
O1 C17 C16 119.9(2) . .
C16 C17 C12 117.3(2) . .
O2 C18 H18A 109.5 . .
O2 C18 H18B 109.5 . .
O2 C18 H18C 109.5 . .
H18A C18 H18B 109.5 . .
H18A C18 H18C 109.5 . .
H18B C18 H18C 109.5 . .

loop_
_geom_bond_atom_site_label_1
_geom_bond_atom_site_label_2
_geom_bond_distance
_geom_bond_site_symmetry_2
Dy1 Dy1 3.7142(3) 3_666
Dy1 O1 2.3004(15) .
Dy1 O1 2.3270(15) 3_666
Dy1 O2 2.4503(16) 3_666
Dy1 O3 2.4386(17) .
Dy1 O4 2.4416(19) .
Dy1 O6 2.4461(18) .
Dy1 O7 2.5148(19) .
Dy1 N1 2.646(2) .
Dy1 N2 2.428(2) .
Dy1 N3 2.867(2) .
Dy1 N4 2.898(2) .
O1 Dy1 2.3270(15) 3_666
O1 C17 1.361(3) .
O2 Dy1 2.4502(16) 3_666
O2 C16 1.402(3) .
O2 C18 1.447(3) .
O3 N3 1.272(3) .
O4 N3 1.272(3) .
O5 N3 1.212(3) .
O6 N4 1.269(3) .
O7 N4 1.265(3) .
O8 N4 1.221(3) .
N1 C6 1.373(3) .
N1 C9 1.327(3) .
N2 C10 1.264(3) .
N2 C11 1.462(3) .
C1 H1 0.9300 .
C1 C2 1.378(4) .
C1 C6 1.411(4) .
C2 H2 0.9300 .
C2 C3 1.410(5) .
C3 H3 0.9300 .
C3 C4 1.352(6) .
C4 H4 0.9300 .
C4 C5 1.414(5) .
C5 C6 1.432(4) .
C5 C7 1.408(5) .
C7 H7 0.9300 .
C7 C8 1.340(5) .
C8 H8 0.9300 .
C8 C9 1.406(4) .
C9 C10 1.475(4) .
C10 H10 0.9300 .
C11 H11A 0.9700 .
C11 H11B 0.9700 .
C11 C12 1.496(4) .
C12 C13 1.402(4) .
C12 C17 1.402(3) .
C13 H13 0.9300 .
C13 C14 1.366(4) .
C14 H14 0.9300 .
C14 C15 1.376(4) .
C15 H15 0.9300 .
C15 C16 1.383(4) .
C16 C17 1.393(3) .
C18 H18A 0.9600 .
C18 H18B 0.9600 .
C18 H18C 0.9600 .

loop_
_geom_torsion_atom_site_label_1
_geom_torsion_atom_site_label_2
_geom_torsion_atom_site_label_3
_geom_torsion_atom_site_label_4
_geom_torsion
_geom_torsion_site_symmetry_1
Dy1 O1 C17 C12 30.2(3) .
Dy1 O1 C17 C12 -164.48(18) 3_666
Dy1 O1 C17 C16 -151.00(17) .
Dy1 O1 C17 C16 14.3(3) 3_666
Dy1 O2 C16 C15 170.73(19) 3_666
Dy1 O2 C16 C17 -8.4(3) 3_666
Dy1 O3 N3 O4 1.9(2) .
Dy1 O3 N3 O5 -178.1(2) .
Dy1 O4 N3 O3 -1.9(2) .
Dy1 O4 N3 O5 178.1(2) .
Dy1 O6 N4 O7 9.8(2) .
Dy1 O6 N4 O8 -169.6(2) .
Dy1 O7 N4 O6 -9.5(2) .
Dy1 O7 N4 O8 169.9(2) .
Dy1 N1 C6 C1 -0.9(4) .
Dy1 N1 C6 C5 178.67(18) .
Dy1 N1 C9 C8 177.2(2) .
Dy1 N1 C9 C10 -4.3(3) .
Dy1 N2 C10 C9 -3.5(3) .
Dy1 N2 C11 C12 65.8(2) .
O2 C16 C17 O1 -3.3(3) .
O2 C16 C17 C12 175.5(2) .
N1 C9 C10 N2 5.5(4) .
N2 C11 C12 C13 127.7(3) .
N2 C11 C12 C17 -56.2(3) .
C1 C2 C3 C4 1.9(5) .
C2 C1 C6 N1 176.8(3) .
C2 C1 C6 C5 -2.8(4) .
C2 C3 C4 C5 -1.9(5) .
C3 C4 C5 C6 -0.5(5) .
C3 C4 C5 C7 177.6(3) .
C4 C5 C6 N1 -176.8(3) .
C4 C5 C6 C1 2.8(4) .
C4 C5 C7 C8 177.5(3) .
C5 C7 C8 C9 0.5(4) .
C6 N1 C9 C8 -2.7(4) .
C6 N1 C9 C10 175.9(2) .
C6 C1 C2 C3 0.5(5) .
C6 C5 C7 C8 -4.3(4) .
C7 C5 C6 N1 5.0(4) .
C7 C5 C6 C1 -175.4(3) .
C7 C8 C9 N1 3.3(4) .
C7 C8 C9 C10 -175.3(3) .
C8 C9 C10 N2 -175.9(3) .
C9 N1 C6 C1 178.9(3) .
C9 N1 C6 C5 -1.6(4) .
C10 N2 C11 C12 -124.6(2) .
C11 N2 C10 C9 -172.9(2) .
C11 C12 C13 C14 174.6(3) .
C11 C12 C17 O1 6.6(4) .
C11 C12 C17 C16 -172.2(2) .
C12 C13 C14 C15 -1.4(4) .
C13 C12 C17 O1 -177.3(2) .
C13 C12 C17 C16 3.9(4) .
C13 C14 C15 C16 1.9(4) .
C14 C15 C16 O2 -178.4(2) .
C14 C15 C16 C17 0.7(4) .
C15 C16 C17 O1 177.6(2) .
C15 C16 C17 C12 -3.6(4) .
C17 C12 C13 C14 -1.6(4) .
C18 O2 C16 C15 -12.2(4) .
C18 O2 C16 C17 168.7(2) .
